data_8103830
loop_
_publ_author_name
'Brehler, B.'

_publ_section_title
;
 Kristallstrukturuntersuchungen an Zn Cl2
;
_journal_name_full
;
Zeitschrift fuer Kristallographie, Kristallgeometrie, Kristallphysik, 
Kristallchemie (-144,1977)
;
_journal_page_first 373
_journal_page_last 402
_journal_volume 115
_journal_year 1961
_chemical_formula_sum 'Cl2 Zn'
_chemical_name_systematic 'Zn Cl2'
_space_group_IT_number 14
_symmetry_space_group_name_Hall '-P 2yn'
_symmetry_space_group_name_H-M 'P 1 21/n 1'
_cell_angle_alpha 90
_cell_angle_beta 90
_cell_angle_gamma 90
_cell_formula_units_Z 12
_cell_length_a 6.5
_cell_length_b 11.3
_cell_length_c 12.3
_cell_volume 903.435
_citation_journal_id_ASTM ZEKGAX
_cod_data_source_file Brehler_ZEKGAX_1961_1115.cif
_cod_data_source_block Cl2Zn1
_cod_original_cell_volume 903.4351
_cod_original_sg_symbol_Hall '-P 2ybc (x-z,y,z)'
_cod_original_formula_sum 'Cl2 Zn1'
_cod_database_code 8103830

loop_
_symmetry_equiv_pos_as_xyz
x,y,z
-x+1/2,y+1/2,-z+1/2
-x,-y,-z
x-1/2,-y-1/2,z-1/2

loop_
_atom_site_label
_atom_site_type_symbol
_atom_site_fract_x
_atom_site_fract_y
_atom_site_fract_z
_atom_site_occupancy
_atom_site_U_iso_or_equiv
Cl3 Cl-1 0.333 0.667 0.125 1 0.0
Cl6 Cl-1 0.833 0.833 0.125 1 0.0
Cl1 Cl-1 0.333 0 0.125 1 0.0
Cl4 Cl-1 0.833 0.167 0.125 1 0.0
Zn2 Zn+2 0.167 0.5 0.188 1 0.0
Zn3 Zn+2 0.667 0.667 0.188 1 0.0
Cl2 Cl-1 0.333 0.333 0.125 1 0.0
Zn1 Zn+2 0.167 0.167 0.063 1 0.0
Cl5 Cl-1 0.833 0.5 0.125 1 0.0
